data_7234949
loop_
_publ_author_name
'Liang, Jinxia'
'Zhang, Jie'
'Liang, Jinfang'
'Zhai, Lijun'
'Wu, Haonan'
'Niu, Xiaoyan'
'Hu, Tuoping'

_publ_section_title
;
 Five new coordination polymers with a Y-shaped N-heterocyclic carboxylic
 acid: structural diversity, bifunctional luminescence sensing and
 magnetic properties
;
_journal_issue 38
_journal_name_full CrystEngComm
_journal_page_first 5767
_journal_paper_doi 10.1039/C9CE00988D
_journal_volume 21
_journal_year 2019
_chemical_formula_moiety '0.5(C84 H80 Cd4 N16 O20), H2 O'
_chemical_formula_sum 'C42 H42 Cd2 N8 O11'
_chemical_formula_weight 1059.63
_space_group_crystal_system monoclinic
_space_group_IT_number 15
_space_group_name_Hall '-C 2yc'
_space_group_name_H-M_alt 'C 1 2/c 1'
_atom_sites_solution_hydrogens mixed
_audit_block_doi 10.5517/ccdc.csd.cc200hh1
_audit_creation_date 2017-10-06
_audit_creation_method
;
Olex2 1.2-beta
(compiled 2017.08.10 svn.r3458 for OlexSys, GUI svn.r5381)
;
_audit_update_record
;
2018-06-06 deposited with the CCDC.	2019-09-04 downloaded from the CCDC.
;
_cell_angle_alpha 90
_cell_angle_beta 109.0160(10)
_cell_angle_gamma 90
_cell_formula_units_Z 4
_cell_length_a 17.5069(7)
_cell_length_b 17.4747(6)
_cell_length_c 14.4628(5)
_cell_measurement_reflns_used 9955
_cell_measurement_temperature 296.15
_cell_measurement_theta_max 25.096
_cell_measurement_theta_min 3.060
_cell_volume 4183.1(3)
_computing_cell_refinement 'SAINT v8.34A (Bruker, 2013)'
_computing_data_reduction 'SAINT v8.34A (Bruker, 2013)'
_computing_molecular_graphics 'Olex2 (Dolomanov et al., 2009)'
_computing_publication_material 'Olex2 (Dolomanov et al., 2009)'
_computing_structure_refinement 'ShelXL (Sheldrick, 2015)'
_diffrn_ambient_temperature 296.15
_diffrn_measured_fraction_theta_full 0.998
_diffrn_measured_fraction_theta_max 0.997
_diffrn_measurement_device_type 'CCD area detector'
_diffrn_measurement_method 'phi and omega scans'
_diffrn_radiation_monochromator graphite
_diffrn_radiation_type MoK\a
_diffrn_radiation_wavelength 0.71073
_diffrn_reflns_av_R_equivalents 0.0734
_diffrn_reflns_av_unetI/netI 0.0428
_diffrn_reflns_Laue_measured_fraction_full 0.998
_diffrn_reflns_Laue_measured_fraction_max 0.997
_diffrn_reflns_limit_h_max 22
_diffrn_reflns_limit_h_min -22
_diffrn_reflns_limit_k_max 21
_diffrn_reflns_limit_k_min -22
_diffrn_reflns_limit_l_max 18
_diffrn_reflns_limit_l_min -18
_diffrn_reflns_number 32359
_diffrn_reflns_point_group_measured_fraction_full 0.998
_diffrn_reflns_point_group_measured_fraction_max 0.997
_diffrn_reflns_theta_full 25.242
_diffrn_reflns_theta_max 27.556
_diffrn_reflns_theta_min 3.060
_exptl_absorpt_coefficient_mu 1.089
_exptl_absorpt_correction_T_max 0.7456
_exptl_absorpt_correction_T_min 0.5768
_exptl_absorpt_correction_type multi-scan
_exptl_absorpt_process_details
'SADABS-2012/1 (Bruker,2012) was used for absorption correction. wR2(int) was 0.0838 before and 0.0705 after correction. The Ratio of minimum to maximum transmission is 0.7736. The \l/2 correction factor is 0.0015.'
_exptl_crystal_colour colourless
_exptl_crystal_colour_primary colourless
_exptl_crystal_density_diffrn 1.683
_exptl_crystal_description block
_exptl_crystal_F_000 2136
_exptl_crystal_size_max 0.17
_exptl_crystal_size_mid 0.134
_exptl_crystal_size_min 0.123
_refine_diff_density_max 1.093
_refine_diff_density_min -0.547
_refine_diff_density_rms 0.092
_refine_ls_extinction_method none
_refine_ls_goodness_of_fit_ref 1.012
_refine_ls_hydrogen_treatment constr
_refine_ls_matrix_type full
_refine_ls_number_parameters 297
_refine_ls_number_reflns 4820
_refine_ls_number_restraints 56
_refine_ls_restrained_S_all 1.018
_refine_ls_R_factor_all 0.0748
_refine_ls_R_factor_gt 0.0469
_refine_ls_shift/su_max 0.001
_refine_ls_shift/su_mean 0.000
_refine_ls_structure_factor_coef Fsqd
_refine_ls_weighting_details 'w=1/[\s^2^(Fo^2^)+(0.0569P)^2^+9.4535P] where P=(Fo^2^+2Fc^2^)/3'
_refine_ls_weighting_scheme calc
_refine_ls_wR_factor_gt 0.1069
_refine_ls_wR_factor_ref 0.1199
_reflns_Friedel_coverage 0.000
_reflns_number_gt 3473
_reflns_number_total 4820
_reflns_threshold_expression 'I > 2\s(I)'
_cod_data_source_file c9ce00988d2.cif
_cod_data_source_block p
_cod_database_code 7234949
_shelx_shelxl_version_number 2016/6
_shelx_space_group_comment
;
The symmetry employed for this shelxl refinement is uniquely defined
by the following loop, which should always be used as a source of
symmetry information in preference to the above space-group names.
They are only intended as comments.
;
_shelx_estimated_absorpt_t_max 0.878
_shelx_estimated_absorpt_t_min 0.837
_olex2_refinement_description
;
1. Fixed Uiso
 At 1.2 times of:
  All C(H) groups
 At 1.5 times of:
  All C(H,H,H) groups, All O(H) groups
2. Restrained distances
 C19A-N4 = N4-C19
 1.4 with sigma of 0.02
3. Uiso/Uaniso restraints and constraints
Uanis(C19) \\sim Ueq, Uanis(C19A) \\sim Ueq: with sigma of 0.01 and sigma for
terminal atoms of 0.02
4. Rigid body (RIGU) restrains
 O5, N4, C18, C19, C19A, C20, C21
 with sigma for 1-2 distances of 0.004 and sigma for 1-3 distances of 0.004
5. Others
 Fixed Sof: C19(0.5) H19A(0.5) H19B(0.5) H19C(0.5) C19A(0.5) H19D(0.5)
 H19E(0.5) H19F(0.5)
6.a Riding coordinates:
 C21(H21A,H21B,H21C), O6(H6A)
6.b Ternary CH refined with riding coordinates:
 C6(H6)
6.c Aromatic/amide H refined with riding coordinates:
 C3(H3), C4(H4), C7(H7), C8(H8), C10(H10), C11(H11), C14(H14), C15(H15),
 C16(H16), C17(H17)
6.d Idealised Me refined as rotating group:
 C19(H19A,H19B,H19C), C19A(H19D,H19E,H19F), C20(H20A,H20B,H20C)
;
_olex2_submission_special_instructions 'No special instructions were received'

loop_
_space_group_symop_operation_xyz
'x, y, z'
'-x, y, -z+1/2'
'x+1/2, y+1/2, z'
'-x+1/2, y+1/2, -z+1/2'
'-x, -y, -z'
'x, -y, z-1/2'
'-x+1/2, -y+1/2, -z'
'x+1/2, -y+1/2, z-1/2'

loop_
_atom_site_label
_atom_site_type_symbol
_atom_site_fract_x
_atom_site_fract_y
_atom_site_fract_z
_atom_site_U_iso_or_equiv
_atom_site_adp_type
_atom_site_occupancy
_atom_site_site_symmetry_order
_atom_site_calc_flag
_atom_site_refinement_flags_posn
_atom_site_refinement_flags_adp
_atom_site_refinement_flags_occupancy
_atom_site_disorder_assembly
_atom_site_disorder_group
Cd1 Cd 0.62480(2) 0.28912(2) 0.49148(2) 0.04797(13) Uani 1 1 d . . . . .
O1 O 0.5973(3) 0.2249(2) 0.3528(3) 0.0908(13) Uani 1 1 d . . . . .
O2 O 0.7289(3) 0.2403(2) 0.3922(2) 0.0823(11) Uani 1 1 d . . . . .
O3 O 0.5945(2) 0.2781(2) -0.3629(2) 0.0631(9) Uani 1 1 d . . . . .
O4 O 0.59911(18) 0.1691(2) -0.4372(2) 0.0651(9) Uani 1 1 d . . . . .
O5 O 0.51137(19) 0.3704(2) 0.4312(3) 0.0792(11) Uani 1 1 d . U . . .
N1 N 0.72774(18) -0.00774(17) 0.0049(2) 0.0403(7) Uani 1 1 d . . . . .
N2 N 0.7940(2) 0.0295(2) -0.0022(3) 0.0615(10) Uani 1 1 d . . . . .
N3 N 0.8143(2) -0.09713(19) 0.0107(2) 0.0459(8) Uani 1 1 d . . . . .
N4 N 0.3887(2) 0.4035(3) 0.3333(3) 0.0895(15) Uani 1 1 d D U . . .
C1 C 0.6633(4) 0.2137(2) 0.3386(3) 0.0624(13) Uani 1 1 d . . . . .
C2 C 0.6605(3) 0.1658(2) 0.2513(3) 0.0512(11) Uani 1 1 d . . . . .
C3 C 0.5876(3) 0.1444(2) 0.1820(3) 0.0520(10) Uani 1 1 d . . . . .
H3 H 0.539093 0.158975 0.190234 0.062 Uiso 1 1 calc R . . . .
C4 C 0.5865(2) 0.1020(2) 0.1016(3) 0.0462(9) Uani 1 1 d . . . . .
H4 H 0.537229 0.088222 0.056122 0.055 Uiso 1 1 calc R . . . .
C5 C 0.6574(2) 0.0794(2) 0.0870(2) 0.0406(8) Uani 1 1 d . . . . .
C6 C 0.6524(2) 0.0339(2) -0.0040(3) 0.0400(8) Uani 1 1 d . . . . .
H6 H 0.609825 -0.004484 -0.012614 0.048 Uiso 1 1 calc R . . . .
C7 C 0.8437(3) -0.0271(3) 0.0027(3) 0.0565(11) Uani 1 1 d . . . . .
H7 H 0.895797 -0.019664 0.000801 0.068 Uiso 1 1 calc R . . . .
C8 C 0.7408(2) -0.0831(2) 0.0126(3) 0.0420(9) Uani 1 1 d . . . . .
H8 H 0.704096 -0.119759 0.018361 0.050 Uiso 1 1 calc R . . . .
C9 C 0.6306(2) 0.0811(2) -0.0981(3) 0.0389(8) Uani 1 1 d . . . . .
C10 C 0.6063(2) 0.0440(2) -0.1876(3) 0.0488(10) Uani 1 1 d . . . . .
H10 H 0.598314 -0.008670 -0.190067 0.059 Uiso 1 1 calc R . . . .
C11 C 0.5938(2) 0.0846(3) -0.2729(3) 0.0501(10) Uani 1 1 d . . . . .
H11 H 0.578759 0.058680 -0.332295 0.060 Uiso 1 1 calc R . . . .
C12 C 0.6034(2) 0.1632(2) -0.2716(3) 0.0448(9) Uani 1 1 d . . . . .
C13 C 0.5977(2) 0.2061(3) -0.3636(3) 0.0529(11) Uani 1 1 d . . . . .
C14 C 0.6249(3) 0.2005(2) -0.1826(3) 0.0545(11) Uani 1 1 d . . . . .
H14 H 0.629765 0.253515 -0.180454 0.065 Uiso 1 1 calc R . . . .
C15 C 0.6394(3) 0.1596(2) -0.0968(3) 0.0520(10) Uani 1 1 d . . . . .
H15 H 0.655329 0.185408 -0.037266 0.062 Uiso 1 1 calc R . . . .
C16 C 0.7299(3) 0.1005(3) 0.1555(3) 0.0571(11) Uani 1 1 d . . . . .
H16 H 0.778263 0.085715 0.147177 0.069 Uiso 1 1 calc R . . . .
C17 C 0.7314(3) 0.1436(3) 0.2366(3) 0.0614(12) Uani 1 1 d . . . . .
H17 H 0.780793 0.157650 0.281683 0.074 Uiso 1 1 calc R . . . .
C18 C 0.4369(3) 0.3622(3) 0.4040(3) 0.0568(10) Uani 1 1 d . U . . .
C19 C 0.4181(9) 0.4826(8) 0.3082(12) 0.110(5) Uani 0.5 1 d D U . A 1
H19A H 0.473768 0.489909 0.346475 0.166 Uiso 0.5 1 calc GR . . A 1
H19B H 0.386044 0.522529 0.322698 0.166 Uiso 0.5 1 calc GR . . A 1
H19C H 0.412488 0.484142 0.239950 0.166 Uiso 0.5 1 calc GR . . A 1
C20 C 0.3020(3) 0.3929(4) 0.2918(4) 0.097(2) Uani 1 1 d . U . . .
H20A H 0.289983 0.363578 0.232598 0.145 Uiso 1 1 calc GR . . . .
H20B H 0.276071 0.441900 0.277513 0.145 Uiso 1 1 calc GR . . . .
H20C H 0.282642 0.366170 0.337725 0.145 Uiso 1 1 calc GR . . . .
C21 C 0.3995(4) 0.3078(3) 0.4556(5) 0.0854(18) Uani 1 1 d . U . . .
H21A H 0.388502 0.260394 0.420244 0.128 Uiso 1 1 d R . . . .
H21B H 0.349952 0.328954 0.459254 0.128 Uiso 1 1 d R . . . .
H21C H 0.435902 0.298814 0.520494 0.128 Uiso 1 1 d R . . . .
O1W O 0.000000 0.1287(5) 0.250000 0.204(5) Uani 1 2 d S T P . .
H6A H -0.023780 0.157306 0.280670 0.306 Uiso 1 1 d R . . . .

loop_
_atom_site_aniso_label
_atom_site_aniso_U_11
_atom_site_aniso_U_22
_atom_site_aniso_U_33
_atom_site_aniso_U_23
_atom_site_aniso_U_13
_atom_site_aniso_U_12
Cd1 0.0579(2) 0.0505(2) 0.04077(19) -0.00770(13) 0.02332(14) -0.01583(14)
O1 0.136(4) 0.093(3) 0.071(2) -0.038(2) 0.071(3) -0.048(3)
O2 0.114(3) 0.071(2) 0.0399(18) -0.0138(17) -0.0052(19) 0.006(2)
O3 0.062(2) 0.079(2) 0.0448(18) 0.0162(15) 0.0135(15) 0.0025(16)
O4 0.0617(19) 0.103(3) 0.0347(16) 0.0033(16) 0.0210(14) -0.0001(17)
O5 0.0464(18) 0.109(3) 0.079(2) 0.023(2) 0.0160(16) -0.0082(18)
N1 0.0383(17) 0.0392(17) 0.0451(17) 0.0029(14) 0.0161(13) 0.0028(13)
N2 0.049(2) 0.049(2) 0.092(3) 0.0095(19) 0.030(2) -0.0006(17)
N3 0.0467(19) 0.0456(19) 0.0472(19) 0.0021(15) 0.0176(15) 0.0088(15)
N4 0.049(2) 0.160(5) 0.058(3) 0.033(3) 0.0165(19) 0.002(3)
C1 0.110(4) 0.050(3) 0.033(2) 0.0096(19) 0.031(3) -0.006(3)
C2 0.082(3) 0.047(2) 0.0263(19) 0.0010(16) 0.020(2) -0.007(2)
C3 0.067(3) 0.054(2) 0.045(2) -0.0030(19) 0.032(2) -0.003(2)
C4 0.047(2) 0.055(2) 0.037(2) -0.0018(18) 0.0141(17) -0.0008(18)
C5 0.048(2) 0.046(2) 0.0264(18) 0.0047(15) 0.0097(15) 0.0024(17)
C6 0.0352(18) 0.046(2) 0.040(2) -0.0002(16) 0.0135(15) 0.0034(16)
C7 0.043(2) 0.056(3) 0.074(3) 0.008(2) 0.024(2) 0.008(2)
C8 0.048(2) 0.043(2) 0.0339(19) 0.0000(16) 0.0117(16) 0.0031(17)
C9 0.0366(19) 0.046(2) 0.0352(19) -0.0026(16) 0.0128(15) 0.0071(16)
C10 0.051(2) 0.052(2) 0.041(2) -0.0083(18) 0.0106(17) -0.0027(19)
C11 0.047(2) 0.069(3) 0.032(2) -0.0092(19) 0.0099(17) 0.003(2)
C12 0.038(2) 0.067(3) 0.0305(19) 0.0030(17) 0.0111(16) 0.0079(18)
C13 0.037(2) 0.086(4) 0.034(2) 0.008(2) 0.0096(17) 0.001(2)
C14 0.075(3) 0.047(2) 0.042(2) 0.0036(18) 0.021(2) 0.011(2)
C15 0.074(3) 0.050(2) 0.032(2) -0.0039(17) 0.0170(19) 0.012(2)
C16 0.052(3) 0.064(3) 0.050(3) -0.007(2) 0.010(2) 0.006(2)
C17 0.062(3) 0.069(3) 0.041(2) -0.008(2) 0.000(2) -0.002(2)
C18 0.056(3) 0.065(3) 0.049(2) -0.007(2) 0.018(2) -0.006(2)
C19 0.085(8) 0.149(10) 0.113(10) 0.077(9) 0.053(8) 0.028(7)
C20 0.055(3) 0.160(6) 0.067(4) -0.011(4) 0.009(3) 0.009(3)
C21 0.079(4) 0.058(3) 0.122(5) 0.013(3) 0.036(4) -0.010(3)
O1W 0.254(13) 0.100(6) 0.295(15) 0.000 0.142(11) 0.000

loop_
_atom_type_symbol
_atom_type_description
_atom_type_scat_dispersion_real
_atom_type_scat_dispersion_imag
_atom_type_scat_source
C C 0.0033 0.0016 'International Tables Vol C Tables 4.2.6.8 and 6.1.1.4'
H H 0.0000 0.0000 'International Tables Vol C Tables 4.2.6.8 and 6.1.1.4'
Cd Cd -0.8075 1.2024 'International Tables Vol C Tables 4.2.6.8 and 6.1.1.4'
N N 0.0061 0.0033 'International Tables Vol C Tables 4.2.6.8 and 6.1.1.4'
O O 0.0106 0.0060 'International Tables Vol C Tables 4.2.6.8 and 6.1.1.4'

loop_
_geom_angle_atom_site_label_1
_geom_angle_atom_site_label_2
_geom_angle_atom_site_label_3
_geom_angle
_geom_angle_site_symmetry_1
_geom_angle_site_symmetry_3
O1 Cd1 O2 111.20(16) . 7_656
O1 Cd1 O3 136.76(13) . 1_556
O1 Cd1 O4 86.08(12) . 1_556
O1 Cd1 O5 93.57(17) . .
O1 Cd1 N3 113.46(13) . 4_655
O1 Cd1 C13 112.84(14) . 1_556
O2 Cd1 C13 77.23(13) 7_656 1_556
O3 Cd1 O2 82.33(12) 1_556 7_656
O3 Cd1 O4 54.74(12) 1_556 1_556
O3 Cd1 O5 88.38(12) 1_556 .
O3 Cd1 C13 27.61(12) 1_556 1_556
O4 Cd1 O2 80.55(12) 1_556 7_656
O4 Cd1 C13 27.46(12) 1_556 1_556
O5 Cd1 O2 152.08(13) . 7_656
O5 Cd1 O4 115.03(11) . 1_556
O5 Cd1 C13 105.57(12) . 1_556
N3 Cd1 O2 79.32(12) 4_655 7_656
N3 Cd1 O3 109.31(12) 4_655 1_556
N3 Cd1 O4 155.96(11) 4_655 1_556
N3 Cd1 O5 79.06(12) 4_655 .
N3 Cd1 C13 133.03(13) 4_655 1_556
C1 O1 Cd1 106.8(3) . .
C1 O2 Cd1 146.7(3) . 7_656
C13 O3 Cd1 92.9(3) . 1_554
C13 O4 Cd1 88.5(3) . 1_554
C18 O5 Cd1 135.8(3) . .
N2 N1 C6 121.1(3) . .
C8 N1 N2 110.5(3) . .
C8 N1 C6 128.2(3) . .
C7 N2 N1 101.7(3) . .
C7 N3 Cd1 127.0(3) . 4_645
C8 N3 Cd1 129.1(3) . 4_645
C8 N3 C7 103.7(3) . .
C18 N4 C19 119.6(7) . .
C18 N4 C20 125.0(5) . .
C20 N4 C19 113.3(7) . .
O1 C1 C2 116.6(5) . .
O2 C1 O1 123.4(5) . .
O2 C1 C2 120.0(5) . .
C3 C2 C1 121.6(4) . .
C17 C2 C1 120.1(4) . .
C17 C2 C3 118.2(4) . .
C2 C3 H3 119.7 . .
C4 C3 C2 120.7(4) . .
C4 C3 H3 119.7 . .
C3 C4 H4 119.4 . .
C3 C4 C5 121.2(4) . .
C5 C4 H4 119.4 . .
C4 C5 C6 118.8(3) . .
C16 C5 C4 118.3(4) . .
C16 C5 C6 122.9(4) . .
N1 C6 C5 112.7(3) . .
N1 C6 H6 107.2 . .
N1 C6 C9 107.5(3) . .
C5 C6 H6 107.2 . .
C5 C6 C9 114.6(3) . .
C9 C6 H6 107.2 . .
N2 C7 N3 115.2(4) . .
N2 C7 H7 122.4 . .
N3 C7 H7 122.4 . .
N1 C8 H8 125.6 . .
N3 C8 N1 108.9(3) . .
N3 C8 H8 125.6 . .
C10 C9 C6 119.4(3) . .
C15 C9 C6 121.9(3) . .
C15 C9 C10 118.5(4) . .
C9 C10 H10 119.8 . .
C11 C10 C9 120.5(4) . .
C11 C10 H10 119.8 . .
C10 C11 H11 119.5 . .
C10 C11 C12 121.0(4) . .
C12 C11 H11 119.5 . .
C11 C12 C13 120.7(4) . .
C14 C12 C11 118.5(4) . .
C14 C12 C13 120.6(4) . .
O3 C13 Cd1 59.4(2) . 1_554
O3 C13 C12 118.8(4) . .
O4 C13 Cd1 64.1(2) . 1_554
O4 C13 O3 122.3(4) . .
O4 C13 C12 118.8(4) . .
C12 C13 Cd1 166.6(3) . 1_554
C12 C14 H14 119.7 . .
C12 C14 C15 120.5(4) . .
C15 C14 H14 119.7 . .
C9 C15 C14 120.9(4) . .
C9 C15 H15 119.5 . .
C14 C15 H15 119.5 . .
C5 C16 H16 119.6 . .
C5 C16 C17 120.8(4) . .
C17 C16 H16 119.6 . .
C2 C17 C16 120.8(4) . .
C2 C17 H17 119.6 . .
C16 C17 H17 119.6 . .
O5 C18 N4 121.8(4) . .
O5 C18 C21 120.2(5) . .
N4 C18 C21 117.9(4) . .
N4 C19 H19A 109.5 . .
N4 C19 H19B 109.5 . .
N4 C19 H19C 109.5 . .
H19A C19 H19B 109.5 . .
H19A C19 H19C 109.5 . .
H19B C19 H19C 109.5 . .
N4 C20 H20A 109.5 . .
N4 C20 H20B 109.5 . .
N4 C20 H20C 109.5 . .
H20A C20 H20B 109.5 . .
H20A C20 H20C 109.5 . .
H20B C20 H20C 109.5 . .
C18 C21 H21A 109.2 . .
C18 C21 H21B 109.6 . .
C18 C21 H21C 109.6 . .
H21A C21 H21B 109.5 . .
H21A C21 H21C 109.5 . .
H21B C21 H21C 109.5 . .
H6A O1W H6A 109.0 . 2

loop_
_geom_bond_atom_site_label_1
_geom_bond_atom_site_label_2
_geom_bond_distance
_geom_bond_site_symmetry_2
Cd1 O1 2.210(3) .
Cd1 O2 2.617(4) 7_656
Cd1 O3 2.341(3) 1_556
Cd1 O4 2.442(4) 1_556
Cd1 O5 2.365(4) .
Cd1 N3 2.261(3) 4_655
Cd1 C13 2.715(4) 1_556
O1 C1 1.252(7) .
O2 C1 1.248(6) .
O3 C13 1.260(5) .
O4 C13 1.252(5) .
O5 C18 1.242(5) .
N1 N2 1.362(4) .
N1 C6 1.474(5) .
N1 C8 1.336(5) .
N2 C7 1.305(5) .
N3 C7 1.347(5) .
N3 C8 1.319(5) .
N4 C18 1.309(6) .
N4 C19 1.559(12) .
N4 C20 1.451(7) .
C1 C2 1.502(6) .
C2 C3 1.394(6) .
C2 C17 1.382(6) .
C3 H3 0.9300 .
C3 C4 1.375(5) .
C4 H4 0.9300 .
C4 C5 1.383(5) .
C5 C6 1.515(5) .
C5 C16 1.382(6) .
C6 H6 0.9800 .
C6 C9 1.531(5) .
C7 H7 0.9300 .
C8 H8 0.9300 .
C9 C10 1.384(5) .
C9 C15 1.381(5) .
C10 H10 0.9300 .
C10 C11 1.377(6) .
C11 H11 0.9300 .
C11 C12 1.384(6) .
C12 C13 1.502(6) .
C12 C14 1.380(6) .
C14 H14 0.9300 .
C14 C15 1.382(6) .
C15 H15 0.9300 .
C16 H16 0.9300 .
C16 C17 1.386(6) .
C17 H17 0.9300 .
C18 C21 1.485(7) .
C19 H19A 0.9600 .
C19 H19B 0.9600 .
C19 H19C 0.9600 .
C20 H20A 0.9600 .
C20 H20B 0.9600 .
C20 H20C 0.9600 .
C21 H21A 0.9600 .
C21 H21B 0.9600 .
C21 H21C 0.9599 .
O1W H6A 0.8600 2
O1W H6A 0.8599 .

loop_
_geom_torsion_atom_site_label_1
_geom_torsion_atom_site_label_2
_geom_torsion_atom_site_label_3
_geom_torsion_atom_site_label_4
_geom_torsion
_geom_torsion_site_symmetry_1
_geom_torsion_site_symmetry_4
Cd1 O1 C1 O2 -4.6(6) . .
Cd1 O1 C1 C2 175.8(3) . .
Cd1 O2 C1 O1 119.6(6) 7_656 .
Cd1 O2 C1 C2 -60.9(7) 7_656 .
Cd1 O3 C13 O4 -12.8(4) 1_554 .
Cd1 O3 C13 C12 164.7(3) 1_554 .
Cd1 O4 C13 O3 12.2(4) 1_554 .
Cd1 O4 C13 C12 -165.3(3) 1_554 .
Cd1 O5 C18 N4 -145.9(4) . .
Cd1 O5 C18 C21 37.9(7) . .
Cd1 N3 C7 N2 174.5(3) 4_645 .
Cd1 N3 C8 N1 -174.8(3) 4_645 .
O1 C1 C2 C3 9.0(6) . .
O1 C1 C2 C17 -172.7(4) . .
O2 C1 C2 C3 -170.5(4) . .
O2 C1 C2 C17 7.7(6) . .
N1 N2 C7 N3 1.0(5) . .
N1 C6 C9 C10 68.6(4) . .
N1 C6 C9 C15 -107.0(4) . .
N2 N1 C6 C5 -75.7(4) . .
N2 N1 C6 C9 51.5(4) . .
N2 N1 C8 N3 -0.1(4) . .
C1 C2 C3 C4 178.6(4) . .
C1 C2 C17 C16 -178.9(4) . .
C2 C3 C4 C5 0.0(6) . .
C3 C2 C17 C16 -0.6(7) . .
C3 C4 C5 C6 -178.9(4) . .
C3 C4 C5 C16 0.0(6) . .
C4 C5 C6 N1 -160.8(3) . .
C4 C5 C6 C9 75.8(4) . .
C4 C5 C16 C17 -0.3(6) . .
C5 C6 C9 C10 -165.3(3) . .
C5 C6 C9 C15 19.1(5) . .
C5 C16 C17 C2 0.6(7) . .
C6 N1 N2 C7 -175.8(3) . .
C6 N1 C8 N3 174.8(3) . .
C6 C5 C16 C17 178.6(4) . .
C6 C9 C10 C11 -173.7(3) . .
C6 C9 C15 C14 175.2(4) . .
C7 N3 C8 N1 0.7(4) . .
C8 N1 N2 C7 -0.5(5) . .
C8 N1 C6 C5 109.9(4) . .
C8 N1 C6 C9 -122.8(4) . .
C8 N3 C7 N2 -1.1(5) . .
C9 C10 C11 C12 -1.5(6) . .
C10 C9 C15 C14 -0.4(6) . .
C10 C11 C12 C13 173.9(4) . .
C10 C11 C12 C14 -0.6(6) . .
C11 C12 C13 Cd1 -112.0(14) . 1_554
C11 C12 C13 O3 169.4(4) . .
C11 C12 C13 O4 -13.0(6) . .
C11 C12 C14 C15 2.3(7) . .
C12 C14 C15 C9 -1.7(7) . .
C13 C12 C14 C15 -172.3(4) . .
C14 C12 C13 Cd1 62.4(16) . 1_554
C14 C12 C13 O3 -16.1(6) . .
C14 C12 C13 O4 161.5(4) . .
C15 C9 C10 C11 2.1(6) . .
C16 C5 C6 N1 20.3(5) . .
C16 C5 C6 C9 -103.1(4) . .
C17 C2 C3 C4 0.3(6) . .
C19 N4 C18 O5 -23.1(10) . .
C19 N4 C18 C21 153.2(8) . .
C20 N4 C18 O5 174.4(5) . .
C20 N4 C18 C21 -9.3(9) . .
